data_2020761
loop_
_publ_author_name
'Smolentsev, Anton I.'

_publ_section_title
;
 Copper(II) bromide, nitrate and perchlorate complexes with sterically
 demanding <i>N</i>-(6-methylpyridin-2-yl)acetamide ligands
;
_journal_coeditor_code KU3201
_journal_issue 8
_journal_name_full 'Acta Crystallographica Section C'
_journal_page_first
;
;
_journal_paper_doi 10.1107/S2053229617009949
_journal_volume 73
_journal_year 2017
_chemical_formula_iupac '[Cu Br (C8 H10 N2 O1)2] Br'
_chemical_formula_moiety 'C16 H20 Br Cu N4 O2 +, Br -'
_chemical_formula_sum 'C16 H20 Br2 Cu N4 O2'
_chemical_formula_weight 523.72
_chemical_name_systematic 'Bromidobis[<i>N</i>-(6-methylpyridin-2-yl-\k<i>N</i>)acetamide-\k<i>O</i>]copper(II) bromide'
_space_group_IT_number 2
_symmetry_cell_setting triclinic
_symmetry_space_group_name_Hall '-P 1'
_symmetry_space_group_name_H-M 'P -1'
_atom_sites_solution_hydrogens geom
_atom_sites_solution_primary direct
_atom_sites_solution_secondary difmap
_audit_creation_method SHELXL-97
_cell_angle_alpha 69.013(5)
_cell_angle_beta 77.791(5)
_cell_angle_gamma 81.901(5)
_cell_formula_units_Z 2
_cell_length_a 9.0673(12)
_cell_length_b 10.1144(14)
_cell_length_c 11.7417(14)
_cell_measurement_reflns_used 5072
_cell_measurement_temperature 296(2)
_cell_measurement_theta_max 27.60
_cell_measurement_theta_min 2.30
_cell_volume 980.2(2)
_computing_cell_refinement
;
SAINT (Bruker, 2004)
;
_computing_data_collection
;
APEX2 (Bruker, 2004)
;
_computing_data_reduction
;
SAINT (Bruker, 2004)
;
_computing_molecular_graphics
;
DIAMOND (Brandenburg, 2010)
;
_computing_publication_material
;
SHELXTL (Bruker, 2004; Sheldrick, 2015)
;
_computing_structure_refinement
;
SHELXTL (Bruker, 2004; Sheldrick, 2015)
;
_computing_structure_solution
;
SHELXTL (Bruker, 2004; Sheldrick, 2015)
;
_diffrn_ambient_temperature 296(2)
_diffrn_detector_area_resol_mean 25
_diffrn_measured_fraction_theta_full 0.993
_diffrn_measured_fraction_theta_max 0.970
_diffrn_measurement_device_type 'Bruker Nonius X8 APEX CCD area-detector'
_diffrn_measurement_method '\f and \w scans'
_diffrn_radiation_monochromator graphite
_diffrn_radiation_source 'fine-focus sealed tube'
_diffrn_radiation_type MoK\a
_diffrn_radiation_wavelength 0.71073
_diffrn_reflns_av_R_equivalents 0.0320
_diffrn_reflns_av_sigmaI/netI 0.0378
_diffrn_reflns_limit_h_max 11
_diffrn_reflns_limit_h_min -11
_diffrn_reflns_limit_k_max 13
_diffrn_reflns_limit_k_min -13
_diffrn_reflns_limit_l_max 15
_diffrn_reflns_limit_l_min -12
_diffrn_reflns_number 10439
_diffrn_reflns_theta_full 25.25
_diffrn_reflns_theta_max 27.65
_diffrn_reflns_theta_min 2.30
_diffrn_standards_decay_% 0
_diffrn_standards_number 0
_exptl_absorpt_coefficient_mu 5.207
_exptl_absorpt_correction_T_max 0.9030
_exptl_absorpt_correction_T_min 0.2630
_exptl_absorpt_correction_type multi-scan
_exptl_absorpt_process_details
;
(SADABS; Bruker, 2004)
;
_exptl_crystal_colour brown
_exptl_crystal_density_diffrn 1.775
_exptl_crystal_density_method 'not measured'
_exptl_crystal_description plate
_exptl_crystal_F_000 518
_exptl_crystal_size_max 0.35
_exptl_crystal_size_mid 0.20
_exptl_crystal_size_min 0.02
_refine_diff_density_max 0.862
_refine_diff_density_min -0.957
_refine_ls_extinction_method none
_refine_ls_goodness_of_fit_ref 1.067
_refine_ls_hydrogen_treatment constr
_refine_ls_matrix_type full
_refine_ls_number_parameters 230
_refine_ls_number_reflns 4436
_refine_ls_number_restraints 0
_refine_ls_restrained_S_all 1.067
_refine_ls_R_factor_all 0.0462
_refine_ls_R_factor_gt 0.0340
_refine_ls_shift/su_max 0.000
_refine_ls_shift/su_mean 0.000
_refine_ls_structure_factor_coef Fsqd
_refine_ls_weighting_details 'calc w=1/[\s^2^(Fo^2^)+(0.0420P)^2^+0.4667P] where P=(Fo^2^+2Fc^2^)/3'
_refine_ls_weighting_scheme calc
_refine_ls_wR_factor_gt 0.0864
_refine_ls_wR_factor_ref 0.0908
_reflns_number_gt 3569
_reflns_number_total 4436
_reflns_threshold_expression >2sigma(I)
_cod_data_source_file ku3201sup1.cif
_cod_data_source_block 1
_cod_database_code 2020761

loop_
_symmetry_equiv_pos_as_xyz
'x, y, z'
'-x, -y, -z'

loop_
_atom_site_type_symbol
_atom_site_label
_atom_site_fract_x
_atom_site_fract_y
_atom_site_fract_z
_atom_site_U_iso_or_equiv
_atom_site_adp_type
_atom_site_calc_flag
_atom_site_refinement_flags
_atom_site_occupancy
_atom_site_symmetry_multiplicity
Br Br1 0.43216(4) 0.30182(4) 0.01955(3) 0.05539(12) Uani d . 1 1
Br Br2 -0.26809(4) 0.58501(4) 0.35313(4) 0.05613(12) Uani d . 1 1
Cu Cu1 0.27507(4) 0.16494(3) 0.20270(3) 0.03078(10) Uani d . 1 1
O O1 0.1365(2) 0.1547(2) 0.36932(19) 0.0443(5) Uani d . 1 1
O O2 0.2495(2) -0.0530(2) 0.2521(2) 0.0467(6) Uani d . 1 1
N N1 0.0848(3) 0.2317(2) 0.1274(2) 0.0323(5) Uani d . 1 1
N N2 -0.0147(3) 0.3446(2) 0.2768(2) 0.0369(6) Uani d . 1 1
H H2 -0.0546 0.4250 0.2819 0.044 Uiso calc R 1 1
N N3 0.4527(3) 0.1134(2) 0.2929(2) 0.0308(5) Uani d . 1 1
N N4 0.4876(3) -0.1248(2) 0.2904(2) 0.0394(6) Uani d . 1 1
H H4 0.5567 -0.1918 0.2879 0.047 Uiso calc R 1 1
C C1 -0.0203(3) 0.3210(3) 0.1677(3) 0.0327(6) Uani d . 1 1
C C2 -0.1395(3) 0.3904(3) 0.1073(3) 0.0413(7) Uani d . 1 1
H H2A -0.2086 0.4527 0.1370 0.050 Uiso calc R 1 1
C C3 -0.1536(4) 0.3658(4) 0.0033(3) 0.0505(8) Uani d . 1 1
H H3 -0.2319 0.4121 -0.0395 0.061 Uiso calc R 1 1
C C4 -0.0507(4) 0.2718(4) -0.0373(3) 0.0514(9) Uani d . 1 1
H H4A -0.0606 0.2528 -0.1071 0.062 Uiso calc R 1 1
C C5 0.0678(4) 0.2050(3) 0.0251(3) 0.0408(7) Uani d . 1 1
C C6 0.1786(5) 0.1010(4) -0.0187(4) 0.0579(9) Uani d . 1 1
H H6A 0.2796 0.1276 -0.0301 0.087 Uiso calc R 1 1
H H6B 0.1589 0.1011 -0.0959 0.087 Uiso calc R 1 1
H H6C 0.1681 0.0076 0.0419 0.087 Uiso calc R 1 1
C C7 0.0460(3) 0.2562(3) 0.3755(3) 0.0361(6) Uani d . 1 1
C C8 -0.0019(4) 0.2854(4) 0.4944(3) 0.0546(9) Uani d . 1 1
H H8A -0.0327 0.1997 0.5600 0.082 Uiso calc R 1 1
H H8B -0.0850 0.3564 0.4870 0.082 Uiso calc R 1 1
H H8C 0.0813 0.3188 0.5127 0.082 Uiso calc R 1 1
C C9 0.5347(3) -0.0119(3) 0.3137(3) 0.0337(6) Uani d . 1 1
C C10 0.6668(4) -0.0379(3) 0.3617(3) 0.0492(8) Uani d . 1 1
H H10 0.7223 -0.1249 0.3729 0.059 Uiso calc R 1 1
C C11 0.7157(4) 0.0647(4) 0.3925(4) 0.0559(10) Uani d . 1 1
H H11 0.8044 0.0486 0.4248 0.067 Uiso calc R 1 1
C C12 0.6308(4) 0.1925(3) 0.3746(3) 0.0450(8) Uani d . 1 1
H H12 0.6606 0.2629 0.3967 0.054 Uiso calc R 1 1
C C13 0.5020(3) 0.2154(3) 0.3241(3) 0.0363(6) Uani d . 1 1
C C14 0.4137(4) 0.3562(3) 0.3021(4) 0.0541(9) Uani d . 1 1
H H14A 0.3770 0.3713 0.3797 0.081 Uiso calc R 1 1
H H14B 0.3296 0.3576 0.2637 0.081 Uiso calc R 1 1
H H14C 0.4778 0.4301 0.2487 0.081 Uiso calc R 1 1
C C15 0.3528(3) -0.1463(3) 0.2714(3) 0.0345(6) Uani d . 1 1
C C16 0.3361(4) -0.2932(3) 0.2760(3) 0.0480(8) Uani d . 1 1
H H16A 0.2361 -0.2991 0.2640 0.072 Uiso calc R 1 1
H H16B 0.3523 -0.3599 0.3552 0.072 Uiso calc R 1 1
H H16C 0.4092 -0.3148 0.2118 0.072 Uiso calc R 1 1

loop_
_atom_site_aniso_label
_atom_site_aniso_U_11
_atom_site_aniso_U_22
_atom_site_aniso_U_33
_atom_site_aniso_U_12
_atom_site_aniso_U_13
_atom_site_aniso_U_23
Br1 0.0420(2) 0.0658(2) 0.0432(2) -0.01122(17) -0.00237(15) -0.00054(16)
Br2 0.0585(2) 0.0443(2) 0.0718(3) 0.02596(16) -0.02546(19) -0.03025(17)
Cu1 0.02643(18) 0.02570(17) 0.0359(2) 0.00479(13) -0.00552(14) -0.00774(14)
O1 0.0406(12) 0.0437(12) 0.0349(11) 0.0194(10) -0.0054(9) -0.0058(9)
O2 0.0357(12) 0.0266(10) 0.0743(16) 0.0041(9) -0.0132(11) -0.0132(10)
N1 0.0286(12) 0.0283(11) 0.0372(13) 0.0003(9) -0.0066(10) -0.0081(10)
N2 0.0349(13) 0.0308(12) 0.0423(14) 0.0120(10) -0.0095(11) -0.0128(10)
N3 0.0298(12) 0.0262(11) 0.0342(12) 0.0029(9) -0.0050(10) -0.0099(9)
N4 0.0373(14) 0.0284(12) 0.0534(16) 0.0114(10) -0.0114(12) -0.0180(11)
C1 0.0275(14) 0.0288(13) 0.0366(15) 0.0018(11) -0.0062(12) -0.0059(11)
C2 0.0298(15) 0.0371(16) 0.0478(18) 0.0038(12) -0.0088(13) -0.0045(13)
C3 0.0415(19) 0.053(2) 0.054(2) -0.0002(15) -0.0228(16) -0.0078(16)
C4 0.054(2) 0.055(2) 0.051(2) -0.0086(17) -0.0197(17) -0.0179(16)
C5 0.0414(17) 0.0386(16) 0.0452(18) -0.0062(13) -0.0103(14) -0.0147(13)
C6 0.067(3) 0.056(2) 0.062(2) 0.0047(18) -0.0163(19) -0.0346(19)
C7 0.0256(14) 0.0399(16) 0.0381(16) 0.0051(12) -0.0040(12) -0.0111(12)
C8 0.050(2) 0.065(2) 0.047(2) 0.0217(17) -0.0119(16) -0.0246(17)
C9 0.0321(15) 0.0261(13) 0.0376(16) 0.0048(11) -0.0069(12) -0.0066(11)
C10 0.0411(18) 0.0331(16) 0.068(2) 0.0074(13) -0.0241(17) -0.0059(15)
C11 0.049(2) 0.0467(19) 0.067(2) -0.0063(16) -0.0292(18) -0.0024(17)
C12 0.051(2) 0.0395(17) 0.0436(18) -0.0115(15) -0.0144(15) -0.0071(13)
C13 0.0407(17) 0.0294(14) 0.0347(15) -0.0025(12) -0.0023(13) -0.0082(12)
C14 0.053(2) 0.0351(17) 0.082(3) 0.0027(15) -0.0124(19) -0.0314(17)
C15 0.0380(16) 0.0261(13) 0.0352(15) 0.0017(12) -0.0012(12) -0.0099(11)
C16 0.053(2) 0.0316(16) 0.062(2) 0.0019(14) -0.0075(17) -0.0223(15)

loop_
_atom_type_symbol
_atom_type_description
_atom_type_scat_dispersion_real
_atom_type_scat_dispersion_imag
_atom_type_scat_source
C C 0.0033 0.0016 'International Tables Vol C Tables 4.2.6.8 and 6.1.1.4'
H H 0.0000 0.0000 'International Tables Vol C Tables 4.2.6.8 and 6.1.1.4'
Cu Cu 0.3201 1.2651 'International Tables Vol C Tables 4.2.6.8 and 6.1.1.4'
Br Br -0.2901 2.4595 'International Tables Vol C Tables 4.2.6.8 and 6.1.1.4'
N N 0.0061 0.0033 'International Tables Vol C Tables 4.2.6.8 and 6.1.1.4'
O O 0.0106 0.0060 'International Tables Vol C Tables 4.2.6.8 and 6.1.1.4'

loop_
_geom_angle_atom_site_label_1
_geom_angle_atom_site_label_2
_geom_angle_atom_site_label_3
_geom_angle
O1 Cu1 O2 86.95(9)
O1 Cu1 N1 85.88(9)
O1 Cu1 N3 87.94(9)
O2 Cu1 N1 95.63(9)
O2 Cu1 N3 88.53(9)
N1 Cu1 N3 172.35(9)
O1 Cu1 Br1 148.28(7)
O2 Cu1 Br1 124.62(7)
N1 Cu1 Br1 93.11(7)
N3 Cu1 Br1 89.78(7)
C7 O1 Cu1 119.47(19)
C15 O2 Cu1 124.57(19)
C1 N1 C5 117.8(3)
C1 N1 Cu1 119.79(19)
C5 N1 Cu1 121.8(2)
C7 N2 C1 127.9(2)
C7 N2 H2 116.0
C1 N2 H2 116.0
C9 N3 C13 117.7(2)
C9 N3 Cu1 123.50(19)
C13 N3 Cu1 118.54(19)
C15 N4 C9 131.2(2)
C15 N4 H4 114.4
C9 N4 H4 114.4
N1 C1 C2 123.1(3)
N1 C1 N2 120.3(2)
C2 C1 N2 116.6(3)
C3 C2 C1 118.8(3)
C3 C2 H2A 120.6
C1 C2 H2A 120.6
C2 C3 C4 119.2(3)
C2 C3 H3 120.4
C4 C3 H3 120.4
C3 C4 C5 120.4(3)
C3 C4 H4A 119.8
C5 C4 H4A 119.8
N1 C5 C4 120.7(3)
N1 C5 C6 119.1(3)
C4 C5 C6 120.1(3)
C5 C6 H6A 109.5
C5 C6 H6B 109.5
H6A C6 H6B 109.5
C5 C6 H6C 109.5
H6A C6 H6C 109.5
H6B C6 H6C 109.5
O1 C7 N2 122.3(3)
O1 C7 C8 120.5(3)
N2 C7 C8 117.2(3)
C7 C8 H8A 109.5
C7 C8 H8B 109.5
H8A C8 H8B 109.5
C7 C8 H8C 109.5
H8A C8 H8C 109.5
H8B C8 H8C 109.5
N3 C9 C10 122.2(3)
N3 C9 N4 121.2(3)
C10 C9 N4 116.5(3)
C11 C10 C9 119.8(3)
C11 C10 H10 120.1
C9 C10 H10 120.1
C10 C11 C12 118.6(3)
C10 C11 H11 120.7
C12 C11 H11 120.7
C13 C12 C11 119.8(3)
C13 C12 H12 120.1
C11 C12 H12 120.1
N3 C13 C12 121.8(3)
N3 C13 C14 119.1(3)
C12 C13 C14 119.0(3)
C13 C14 H14A 109.5
C13 C14 H14B 109.5
H14A C14 H14B 109.5
C13 C14 H14C 109.5
H14A C14 H14C 109.5
H14B C14 H14C 109.5
O2 C15 N4 123.0(3)
O2 C15 C16 121.6(3)
N4 C15 C16 115.4(3)
C15 C16 H16A 109.5
C15 C16 H16B 109.5
H16A C16 H16B 109.5
C15 C16 H16C 109.5
H16A C16 H16C 109.5
H16B C16 H16C 109.5

loop_
_geom_bond_atom_site_label_1
_geom_bond_atom_site_label_2
_geom_bond_distance
Cu1 O1 2.066(2)
Cu1 O2 2.102(2)
Cu1 N1 2.026(2)
Cu1 N3 2.019(2)
Cu1 Br1 2.3870(5)
O1 C7 1.234(3)
O2 C15 1.227(3)
N1 C1 1.350(4)
N1 C5 1.364(4)
N2 C7 1.354(4)
N2 C1 1.396(4)
N2 H2 0.8600
N3 C9 1.345(3)
N3 C13 1.367(4)
N4 C15 1.348(4)
N4 C9 1.403(4)
N4 H4 0.8600
C1 C2 1.385(4)
C2 C3 1.364(5)
C2 H2A 0.9300
C3 C4 1.375(5)
C3 H3 0.9300
C4 C5 1.387(5)
C4 H4A 0.9300
C5 C6 1.501(5)
C6 H6A 0.9600
C6 H6B 0.9600
C6 H6C 0.9600
C7 C8 1.493(4)
C8 H8A 0.9600
C8 H8B 0.9600
C8 H8C 0.9600
C9 C10 1.383(4)
C10 C11 1.368(5)
C10 H10 0.9300
C11 C12 1.379(5)
C11 H11 0.9300
C12 C13 1.374(4)
C12 H12 0.9300
C13 C14 1.497(4)
C14 H14A 0.9600
C14 H14B 0.9600
C14 H14C 0.9600
C15 C16 1.495(4)
C16 H16A 0.9600
C16 H16B 0.9600
C16 H16C 0.9600

loop_
_geom_hbond_atom_site_label_D
_geom_hbond_atom_site_label_H
_geom_hbond_atom_site_label_A
_geom_hbond_site_symmetry_A
_geom_hbond_distance_DH
_geom_hbond_distance_HA
_geom_hbond_distance_DA
_geom_hbond_angle_DHA
N2 H2 Br2 . 0.86 2.54 3.334(2) 153.3
N4 H4 Br2 1_645 0.86 2.54 3.373(2) 162.0

_cod_database_fobs_code 2020761
